data_7059729
loop_
_publ_author_name
'Ramesh, Golla'
'P., Raghavendra Kumar'
'Pillegowda, Manohar'
'Periyasamy, Ganga'
'Suchetan, P. A.'
'Butcher, R. J.'
'Foro, Sabine'
'Nagaraju, G.'

_publ_section_title
;
 Synthesis, crystal structures, photophysical, electrochemical studies,
 DFT and TD-DFT calculations and Hirshfeld analysis of new
 2,2&#x2032;:6&#x2032;,2&#x2032;&#x2032;-terpyridine ligands with pendant
 4&#x2032;-(trimethoxyphenyl) groups and their homoleptic ruthenium
 complexes
;
_journal_issue 27
_journal_name_full 'New Journal of Chemistry'
_journal_page_first 11471
_journal_page_last 11489
_journal_paper_doi 10.1039/D0NJ00046A
_journal_volume 44
_journal_year 2020
_chemical_formula_moiety 'C48 H42 N6 O6 Ru, 2(F6 P), 2(H2 O)'
_chemical_formula_sum 'C48 H46 F12 N6 O8 P2 Ru'
_chemical_formula_weight 1225.92
_space_group_crystal_system triclinic
_space_group_IT_number 2
_space_group_name_Hall '-P 1'
_space_group_name_H-M_alt 'P -1'
_atom_sites_solution_hydrogens mixed
_atom_sites_solution_primary dual
_audit_creation_date 2020-06-01
_audit_creation_method
;
Olex2 1.2
(compiled 2018.05.29 svn.r3508 for OlexSys, GUI svn.r5506)
;
_audit_update_record
;
2020-06-02 deposited with the CCDC.	2020-06-10 downloaded from the CCDC.
;
_cell_angle_alpha 105.131(4)
_cell_angle_beta 95.341(4)
_cell_angle_gamma 101.205(4)
_cell_formula_units_Z 2
_cell_length_a 11.4094(5)
_cell_length_b 12.1354(6)
_cell_length_c 19.0576(8)
_cell_measurement_reflns_used 29661
_cell_measurement_temperature 100.0
_cell_measurement_theta_max 31.6800
_cell_measurement_theta_min 1.7580
_cell_volume 2469.7(2)
_computing_cell_refinement 'CrysAlisPro 1.171.39.46 (Rigaku OD, 2018)'
_computing_data_collection 'CrysAlisPro 1.171.39.46 (Rigaku OD, 2018)'
_computing_data_reduction 'CrysAlisPro 1.171.39.46 (Rigaku OD, 2018)'
_computing_molecular_graphics 'Olex2 (Dolomanov et al., 2009)'
_computing_publication_material 'Olex2 (Dolomanov et al., 2009)'
_computing_structure_refinement 'ShelXL (Sheldrick, 2015)'
_computing_structure_solution 'ShelXT (Sheldrick, 2015)'
_diffrn_ambient_temperature 100.0
_diffrn_measured_fraction_theta_full 0.998
_diffrn_measured_fraction_theta_max 0.940
_diffrn_measurement_device_type 'Rigaku Oxford Diffraction Gemini Eos'
_diffrn_measurement_method '\w scans'
_diffrn_radiation_type MoK\a
_diffrn_radiation_wavelength 0.71073
_diffrn_reflns_av_R_equivalents 0.0959
_diffrn_reflns_av_unetI/netI 0.0570
_diffrn_reflns_Laue_measured_fraction_full 0.998
_diffrn_reflns_Laue_measured_fraction_max 0.940
_diffrn_reflns_limit_h_max 16
_diffrn_reflns_limit_h_min -16
_diffrn_reflns_limit_k_max 17
_diffrn_reflns_limit_k_min -17
_diffrn_reflns_limit_l_max 27
_diffrn_reflns_limit_l_min -27
_diffrn_reflns_number 63674
_diffrn_reflns_point_group_measured_fraction_full 0.998
_diffrn_reflns_point_group_measured_fraction_max 0.940
_diffrn_reflns_theta_full 25.242
_diffrn_reflns_theta_max 31.742
_diffrn_reflns_theta_min 1.785
_diffrn_source 'fine-focus sealed X-ray tube'
_exptl_absorpt_coefficient_mu 0.489
_exptl_absorpt_correction_T_max 1.00000
_exptl_absorpt_correction_T_min 0.73367
_exptl_absorpt_correction_type multi-scan
_exptl_absorpt_process_details
;
CrysAlisPro 1.171.39.46 (Rigaku Oxford Diffraction, 2018)
Empirical absorption correction using spherical harmonics,
 implemented in SCALE3 ABSPACK scaling algorithm.
;
_exptl_crystal_colour red
_exptl_crystal_colour_primary red
_exptl_crystal_density_diffrn 1.649
_exptl_crystal_description prism
_exptl_crystal_F_000 1244
_exptl_crystal_size_max 0.21
_exptl_crystal_size_mid 0.16
_exptl_crystal_size_min 0.09
_refine_diff_density_max 1.473
_refine_diff_density_min -1.907
_refine_diff_density_rms 0.166
_refine_ls_extinction_coef 0.0142(11)
_refine_ls_extinction_expression Fc^*^=kFc[1+0.001xFc^2^\l^3^/sin(2\q)]^-1/4^
_refine_ls_extinction_method 'SHELXL-2018/1 (Sheldrick 2018)'
_refine_ls_goodness_of_fit_ref 1.077
_refine_ls_hydrogen_treatment constr
_refine_ls_matrix_type full
_refine_ls_number_parameters 828
_refine_ls_number_reflns 15758
_refine_ls_number_restraints 231
_refine_ls_restrained_S_all 1.267
_refine_ls_R_factor_all 0.0869
_refine_ls_R_factor_gt 0.0756
_refine_ls_shift/su_max 0.002
_refine_ls_shift/su_mean 0.000
_refine_ls_structure_factor_coef Fsqd
_refine_ls_weighting_details 'w=1/[\s^2^(Fo^2^)+(0.0964P)^2^+6.1125P] where P=(Fo^2^+2Fc^2^)/3'
_refine_ls_weighting_scheme calc
_refine_ls_wR_factor_gt 0.1841
_refine_ls_wR_factor_ref 0.1919
_reflns_Friedel_coverage 0.000
_reflns_number_gt 13792
_reflns_number_total 15758
_reflns_threshold_expression 'I > 2\s(I)'
_cod_data_source_file d0nj00046a2.cif
_cod_data_source_block I_Global_rk236
_cod_depositor_comments
;Adding full bibliography for 7059727--7059730.cif.

 Adding full bibliography for 7059727--7059730.cif.
;
_cod_database_code 7059729
_shelx_shelxl_version_number 2018/1
_shelx_space_group_comment
;
The symmetry employed for this shelxl refinement is uniquely defined
by the following loop, which should always be used as a source of
symmetry information in preference to the above space-group names.
They are only intended as comments.
;
_shelx_estimated_absorpt_t_max 0.957
_shelx_estimated_absorpt_t_min 0.904
_olex2_refinement_description
;
1. Fixed Uiso
 At 1.2 times of:
  All C(H) groups
 At 1.5 times of:
  All C(H,H,H) groups, All O(H,H) groups
2. Restrained distances
 P1-F11 = P1-F12 = P1-F13 = P1-F14 = P1-F15 = P1-F16
 1.39077 with sigma of 0.02
 F11-F12 = F11-F13 = F11-F14 = F11-F15 = F16-F12 = F16-F13 = F16-F13 = F16-F14
 2.408814 with sigma of 0.02
 F12-F13 = F13-F14 = F14-F15
 2.408814 with sigma of 0.02
 F11-F16 = F12-F14 = F13-F15
 2.78154 with sigma of 0.02
 P1-F11A = P1-F12A = P1-F13A = P1-F14A = P1-F15A = P1-F16A
 1.39077 with sigma of 0.02
 F11A-F12A = F11A-F13A = F11A-F14A = F11A-F15A = F16A-F12A = F16A-F13A
 2.408814 with sigma of 0.02
 F16A-F13A = F16A-F14A
 2.408814 with sigma of 0.02
 F12A-F13A = F13A-F14A = F14A-F15A
 2.408814 with sigma of 0.02
 F11A-F16A = F12A-F14A = F13A-F15A
 2.78154 with sigma of 0.02
 P2-F21 = P2-F22 = P2-F23
 1.39077 with sigma of 0.02
 F21-F22 = F21-F23 = F22-F23
 2.408814 with sigma of 0.02
 P2-F21A = P2-F22A = P2-F23A
 1.39077 with sigma of 0.02
 F21A-F22A = F21A-F23A = F22A-F23A
 2.408814 with sigma of 0.02
 P3-F31 = P3-F32 = P3-F33
 1.39077 with sigma of 0.02
 F31-F32 = F31-F33 = F32-F33
 2.408814 with sigma of 0.02
 P3-F31A = P3-F32A = P3-F33A
 1.39077 with sigma of 0.02
 F31A-F32A = F31A-F33A = F32A-F33A
 2.408814 with sigma of 0.02
 O1W-H1WA = O1W-H1WB
 0.82 with sigma of 0.02
 H1WA-H1WB
 1.297 with sigma of 0.02
 O2WA-H2WA = O2WA-H2WB
 0.82 with sigma of 0.02
 H2WA-H2WB
 1.297 with sigma of 0.02
 O2WB-H2WC = O2WB-H2WD
 0.82 with sigma of 0.02
 H2WC-H2WD
 1.297 with sigma of 0.02
3. Uiso/Uaniso restraints and constraints
O1AA \\sim O1AB \\sim C22A \\sim C22C: within 2A with sigma of 0.005 and sigma
for terminal atoms of 0.01
F11 \\sim F11A \\sim F12 \\sim F12A \\sim F13 \\sim F13A \\sim F14 \\sim F14A
\\sim F15 \\sim F15A \\sim F16 \\sim F16A: within 2A with sigma of 0.005 and
sigma for terminal atoms of 0.01
F21 \\sim F21A \\sim F22 \\sim F22A \\sim F23 \\sim F23A: within 2A with sigma
of 0.01 and sigma for terminal atoms of 0.02
O2WA \\sim O2WB: within 2A with sigma of 0.01 and sigma for terminal atoms of
0.02
Uanis(F31) = Uanis(F31A)
Uanis(F32) = Uanis(F32A)
Uanis(F33) = Uanis(F33A)
4. Same fragment restrains
{O1AA, C22A} sigma for 1-2: 0.005, 1-3: 0.04
as
{O1AB, C22C}
5. Others
 Sof(F11A)=Sof(F12A)=Sof(F13A)=Sof(F14A)=Sof(F15A)=Sof(F16A)=1-FVAR(1)
 Sof(F11)=Sof(F12)=Sof(F13)=Sof(F14)=Sof(F15)=Sof(F16)=FVAR(1)
 1(DFIX)=1(DFIX)=1(DFIX)=1(DFIX)=1(DFIX)=1(DFIX)=FVAR(2)
 1(DFIX)=1(DFIX)=1(DFIX)=1(DFIX)=1(DFIX)=1(DFIX)=1(DFIX)=1(DFIX)=1(DFIX)=1.732*
 FVAR(3)
 1(DFIX)=1(DFIX)=2*FVAR(3)
 Sof(F21A)=Sof(F22A)=Sof(F23A)=1-FVAR(3)
 Sof(F21)=Sof(F22)=Sof(F23)=FVAR(3)
 Sof(O1AB)=Sof(C22C)=Sof(H22A)=Sof(H22B)=Sof(H22C)=1-FVAR(4)
 Sof(O1AA)=Sof(C22A)=Sof(H22D)=Sof(H22E)=Sof(H22F)=FVAR(4)
 Sof(O2WB)=Sof(H2WC)=Sof(H2WD)=1-FVAR(5)
 Sof(O2WA)=Sof(H2WA)=Sof(H2WB)=FVAR(5)
 Sof(F31A)=Sof(F32A)=Sof(F33A)=1-FVAR(6)
 Sof(F31)=Sof(F32)=Sof(F33)=FVAR(6)
6.a Riding coordinates:
 O1W(H1WA,H1WB), O2WA(H2WA,H2WB), O2WB(H2WC,H2WD)
6.b Aromatic/amide H refined with riding coordinates:
 C1A(H1A), C1B(H1B), C2A(H2A), C2B(H2B), C3A(H3A), C3B(H3B), C4A(H4A),
 C4B(H4B), C7A(H7A), C7B(H7B), C9A(H9A), C9B(H9B), C12A(H12A), C12B(H12B),
 C13A(H13A), C13B(H13B), C14A(H14A), C14B(H14B), C15A(H15A), C15B(H15B),
 C17A(H17A), C18B(H18B), C20A(H20A), C21B(H21B)
6.c Idealised Me refined as rotating group:
 C22C(H22A,H22B,H22C), C22A(H22D,H22E,H22F), C22B(H22G,H22H,H22I), C23A(H23A,
 H23B,H23C), C23B(H23D,H23E,H23F), C24A(H24A,H24B,H24C), C24B(H24D,H24E,H24F)
;
_olex2_exptl_crystal_mounting_method 'Polymer Loop'
_olex2_submission_special_instructions 'No special instructions were received'

loop_
_space_group_symop_operation_xyz
'x, y, z'
'-x, -y, -z'

loop_
_atom_site_label
_atom_site_type_symbol
_atom_site_fract_x
_atom_site_fract_y
_atom_site_fract_z
_atom_site_U_iso_or_equiv
_atom_site_adp_type
_atom_site_occupancy
_atom_site_site_symmetry_order
_atom_site_calc_flag
_atom_site_refinement_flags_posn
_atom_site_refinement_flags_adp
_atom_site_refinement_flags_occupancy
_atom_site_disorder_assembly
_atom_site_disorder_group
Ru Ru 0.35433(2) 0.37114(2) 0.74342(2) 0.01766(9) Uani 1 1 d . . . . .
O1AA O 1.0646(10) 0.7575(8) 0.6404(6) 0.0349(18) Uani 0.353(11) 1 d D U . A 1
O1AB O 1.1153(5) 0.7596(4) 0.6703(3) 0.0381(13) Uani 0.647(11) 1 d D U . A 2
C22C C 1.0993(10) 0.6438(7) 0.6207(9) 0.047(2) Uani 0.647(11) 1 d D U . A 2
H22A H 1.173726 0.636817 0.599798 0.070 Uiso 0.647(11) 1 calc GR . . A 2
H22B H 1.032474 0.630421 0.580994 0.070 Uiso 0.647(11) 1 calc GR . . A 2
H22C H 1.080810 0.585379 0.647559 0.070 Uiso 0.647(11) 1 calc GR . . A 2
O1B O -0.1704(3) 0.1381(3) 0.83793(18) 0.0451(8) Uani 1 1 d . . . . .
O2A O 1.1842(2) 0.9302(3) 0.7793(2) 0.0387(7) Uani 1 1 d . . . . .
O2B O -0.4856(2) -0.1884(2) 0.68729(17) 0.0342(6) Uani 1 1 d . . . . .
O3A O 0.8130(3) 0.8261(3) 0.87751(18) 0.0428(8) Uani 1 1 d . . . . .
O3B O -0.3535(4) -0.2173(3) 0.58086(18) 0.0639(13) Uani 1 1 d . . . . .
N1A N 0.3303(2) 0.4161(3) 0.64710(16) 0.0226(5) Uani 1 1 d . . . . .
N1B N 0.2582(3) 0.4898(2) 0.79210(16) 0.0226(5) Uani 1 1 d . . . . .
N2A N 0.5131(2) 0.4768(2) 0.74972(15) 0.0203(5) Uani 1 1 d . . . . .
N2B N 0.1935(2) 0.2667(2) 0.73412(14) 0.0191(5) Uani 1 1 d . . . . .
N3A N 0.4404(3) 0.3722(2) 0.84432(15) 0.0220(5) Uani 1 1 d . . . . .
N3B N 0.3853(2) 0.2104(2) 0.68904(15) 0.0204(5) Uani 1 1 d . . . . .
C1A C 0.2305(3) 0.3821(4) 0.5959(2) 0.0308(7) Uani 1 1 d . . . . .
H1A H 0.161849 0.329998 0.602873 0.037 Uiso 1 1 calc R . . . .
C1B C 0.2993(3) 0.6065(3) 0.82219(19) 0.0249(6) Uani 1 1 d . . . . .
H1B H 0.383145 0.639244 0.825792 0.030 Uiso 1 1 calc R . . . .
C2A C 0.2245(4) 0.4201(4) 0.5336(2) 0.0387(9) Uani 1 1 d . . . . .
H2A H 0.153953 0.392408 0.497645 0.046 Uiso 1 1 calc R . . . .
C2B C 0.2256(4) 0.6799(3) 0.8478(2) 0.0305(7) Uani 1 1 d . . . . .
H2B H 0.257546 0.761702 0.868563 0.037 Uiso 1 1 calc R . . . .
C3A C 0.3223(4) 0.4989(4) 0.5245(2) 0.0362(8) Uani 1 1 d . . . . .
H3A H 0.319258 0.527139 0.482438 0.043 Uiso 1 1 calc R . . . .
C3B C 0.1034(4) 0.6322(3) 0.8427(2) 0.0322(8) Uani 1 1 d . . . . .
H3B H 0.050072 0.681234 0.859290 0.039 Uiso 1 1 calc R . . . .
C4A C 0.4251(4) 0.5367(3) 0.5768(2) 0.0302(7) Uani 1 1 d . . . . .
H4A H 0.492922 0.591411 0.571309 0.036 Uiso 1 1 calc R . . . .
C4B C 0.0594(3) 0.5121(3) 0.8130(2) 0.0294(7) Uani 1 1 d . . . . .
H4B H -0.024252 0.478608 0.809068 0.035 Uiso 1 1 calc R . . . .
C5A C 0.4281(3) 0.4936(3) 0.63757(19) 0.0233(6) Uani 1 1 d . . . . .
C5B C 0.1379(3) 0.4415(3) 0.78936(19) 0.0225(6) Uani 1 1 d . . . . .
C6A C 0.5325(3) 0.5270(3) 0.69549(18) 0.0226(6) Uani 1 1 d . . . . .
C6B C 0.1017(3) 0.3132(3) 0.75930(18) 0.0213(6) Uani 1 1 d . . . . .
C7A C 0.6422(3) 0.6037(3) 0.69916(19) 0.0248(6) Uani 1 1 d . . . . .
H7A H 0.656721 0.637350 0.660144 0.030 Uiso 1 1 calc R . . . .
C7B C -0.0108(3) 0.2416(3) 0.75550(19) 0.0238(6) Uani 1 1 d . . . . .
H7B H -0.073890 0.274806 0.774935 0.029 Uiso 1 1 calc R . . . .
C8A C 0.7307(3) 0.6308(3) 0.76036(19) 0.0247(6) Uani 1 1 d . . . . .
C8B C -0.0315(3) 0.1208(3) 0.72315(18) 0.0228(6) Uani 1 1 d . . . . .
C9A C 0.7081(3) 0.5776(3) 0.81630(19) 0.0247(6) Uani 1 1 d . . . . .
H9A H 0.767151 0.594810 0.858541 0.030 Uiso 1 1 calc R . . . .
C9B C 0.0646(3) 0.0756(3) 0.69347(18) 0.0225(6) Uani 1 1 d . . . . .
H9B H 0.052601 -0.005577 0.669037 0.027 Uiso 1 1 calc R . . . .
C10A C 0.5985(3) 0.4995(3) 0.80922(18) 0.0212(6) Uani 1 1 d . . . . .
C10B C 0.1762(3) 0.1504(3) 0.70026(17) 0.0206(6) Uani 1 1 d . . . . .
C11A C 0.5577(3) 0.4367(3) 0.86231(18) 0.0227(6) Uani 1 1 d . . . . .
C11B C 0.2862(3) 0.1190(3) 0.67378(18) 0.0221(6) Uani 1 1 d . . . . .
C12A C 0.6297(4) 0.4418(3) 0.9261(2) 0.0301(7) Uani 1 1 d . . . . .
H12A H 0.710700 0.486549 0.937432 0.036 Uiso 1 1 calc R . . . .
C12B C 0.2901(3) 0.0053(3) 0.6352(2) 0.0267(7) Uani 1 1 d . . . . .
H12B H 0.220550 -0.057030 0.625555 0.032 Uiso 1 1 calc R . . . .
C13A C 0.5825(4) 0.3810(4) 0.9735(2) 0.0347(8) Uani 1 1 d . . . . .
H13A H 0.631463 0.381636 1.016837 0.042 Uiso 1 1 calc R . . . .
C13B C 0.3967(3) -0.0152(3) 0.6112(2) 0.0295(7) Uani 1 1 d . . . . .
H13B H 0.400505 -0.091562 0.583637 0.035 Uiso 1 1 calc R . . . .
C14A C 0.4631(4) 0.3196(3) 0.9566(2) 0.0325(8) Uani 1 1 d . . . . .
H14A H 0.428532 0.279303 0.988924 0.039 Uiso 1 1 calc R . . . .
C14B C 0.4979(3) 0.0765(3) 0.6276(2) 0.0285(7) Uani 1 1 d . . . . .
H14B H 0.572245 0.063147 0.612490 0.034 Uiso 1 1 calc R . . . .
C15A C 0.3945(3) 0.3173(3) 0.89247(19) 0.0271(7) Uani 1 1 d . . . . .
H15A H 0.312239 0.275803 0.881724 0.033 Uiso 1 1 calc R . . . .
C15B C 0.4895(3) 0.1872(3) 0.66600(18) 0.0235(6) Uani 1 1 d . . . . .
H15B H 0.559130 0.249680 0.676772 0.028 Uiso 1 1 calc R . . . .
C16A C 0.8469(3) 0.7144(3) 0.7654(2) 0.0253(6) Uani 1 1 d . . . . .
C16B C -0.1495(3) 0.0409(3) 0.71673(19) 0.0232(6) Uani 1 1 d . . . . .
C17A C 0.9163(4) 0.6979(3) 0.7092(2) 0.0373(9) Uani 1 1 d . . . . .
H17A H 0.886665 0.634337 0.665997 0.045 Uiso 1 1 calc R . . . .
C17B C -0.2192(3) 0.0528(3) 0.7735(2) 0.0283(7) Uani 1 1 d . . . . .
C18A C 1.0278(4) 0.7719(3) 0.7145(3) 0.0387(10) Uani 1 1 d . . . . .
C18B C -0.3318(3) -0.0246(3) 0.7659(2) 0.0306(7) Uani 1 1 d . . . . .
H18B H -0.377214 -0.016865 0.805534 0.037 Uiso 1 1 calc R . . . .
C19A C 1.0710(3) 0.8651(3) 0.7776(2) 0.0292(7) Uani 1 1 d . . . . .
C19B C -0.3761(3) -0.1118(3) 0.7007(2) 0.0288(7) Uani 1 1 d . . . . .
C20A C 1.0012(3) 0.8866(3) 0.8324(2) 0.0291(7) Uani 1 1 d . . . . .
H20A H 1.029081 0.952811 0.874301 0.035 Uiso 1 1 calc R . . . .
C20B C -0.3076(3) -0.1257(3) 0.6437(2) 0.0298(7) Uani 1 1 d . . . . .
C21A C 0.8893(3) 0.8109(3) 0.8264(2) 0.0278(7) Uani 1 1 d . . . . .
C21B C -0.1955(3) -0.0504(3) 0.6522(2) 0.0285(7) Uani 1 1 d . . . . .
H21B H -0.148722 -0.061294 0.613293 0.034 Uiso 1 1 calc R . . . .
C22A C 1.1249(17) 0.6617(14) 0.6263(17) 0.044(3) Uani 0.353(11) 1 d D U . A 1
H22D H 1.171350 0.664950 0.585871 0.065 Uiso 0.353(11) 1 calc GR . . A 1
H22E H 1.064667 0.587167 0.612873 0.065 Uiso 0.353(11) 1 calc GR . . A 1
H22F H 1.179657 0.667836 0.670646 0.065 Uiso 0.353(11) 1 calc GR . . A 1
C22B C -0.2490(6) 0.1685(6) 0.8907(4) 0.080(3) Uani 1 1 d . . . . .
H22G H -0.210002 0.243619 0.926870 0.121 Uiso 1 1 calc GR . . . .
H22H H -0.265670 0.107524 0.915798 0.121 Uiso 1 1 calc GR . . . .
H22I H -0.324999 0.175345 0.865523 0.121 Uiso 1 1 calc GR . . . .
C23A C 1.2325(4) 1.0245(4) 0.8429(3) 0.0503(12) Uani 1 1 d . . . . .
H23A H 1.315283 1.060846 0.839059 0.075 Uiso 1 1 calc GR . . . .
H23B H 1.233012 0.995516 0.886304 0.075 Uiso 1 1 calc GR . . . .
H23C H 1.182699 1.082582 0.847400 0.075 Uiso 1 1 calc GR . . . .
C23B C -0.5604(4) -0.1724(5) 0.7439(3) 0.0503(12) Uani 1 1 d . . . . .
H23D H -0.637983 -0.229622 0.727090 0.075 Uiso 1 1 calc GR . . . .
H23E H -0.574354 -0.092931 0.755037 0.075 Uiso 1 1 calc GR . . . .
H23F H -0.519940 -0.183819 0.788283 0.075 Uiso 1 1 calc GR . . . .
C24A C 0.8541(7) 0.9169(6) 0.9431(3) 0.073(2) Uani 1 1 d . . . . .
H24A H 0.787094 0.925332 0.971274 0.110 Uiso 1 1 calc GR . . . .
H24B H 0.884720 0.990396 0.931633 0.110 Uiso 1 1 calc GR . . . .
H24C H 0.919009 0.898433 0.972227 0.110 Uiso 1 1 calc GR . . . .
C24B C -0.3681(8) -0.1888(6) 0.5166(3) 0.077(2) Uani 1 1 d . . . . .
H24D H -0.421911 -0.254893 0.478981 0.115 Uiso 1 1 calc GR . . . .
H24E H -0.289319 -0.171008 0.500364 0.115 Uiso 1 1 calc GR . . . .
H24F H -0.403473 -0.120002 0.524110 0.115 Uiso 1 1 calc GR . . . .
P1 P 0.18791(10) 0.68763(11) 0.40465(7) 0.0382(2) Uani 1 1 d D . . . .
F11 F 0.1441(8) 0.6003(5) 0.3207(3) 0.0841(19) Uani 0.724(7) 1 d D U . B 1
F11A F 0.2049(13) 0.6598(15) 0.3263(6) 0.069(3) Uani 0.276(7) 1 d D U . B 2
F12 F 0.2358(4) 0.7876(5) 0.3709(4) 0.0666(15) Uani 0.724(7) 1 d D U . B 1
F12A F 0.2233(14) 0.8260(10) 0.4077(9) 0.066(3) Uani 0.276(7) 1 d D U . B 2
F13 F 0.3128(5) 0.6453(6) 0.4013(3) 0.0663(14) Uani 0.724(7) 1 d D U . B 1
F13A F 0.3323(7) 0.7021(11) 0.4347(7) 0.047(2) Uani 0.276(7) 1 d D U . B 2
F14 F 0.1357(5) 0.5757(4) 0.4324(3) 0.0508(13) Uani 0.724(7) 1 d D U . B 1
F14A F 0.1502(17) 0.5674(10) 0.4090(9) 0.069(3) Uani 0.276(7) 1 d D U . B 2
F15 F 0.0546(3) 0.7098(5) 0.3958(3) 0.0467(13) Uani 0.724(7) 1 d D U . B 1
F15A F 0.0802(12) 0.7348(16) 0.4102(11) 0.067(3) Uani 0.276(7) 1 d D U . B 2
F16 F 0.2288(5) 0.7616(4) 0.4856(3) 0.0644(14) Uani 0.724(7) 1 d D U . B 1
F16A F 0.1691(13) 0.7416(12) 0.4900(6) 0.067(3) Uani 0.276(7) 1 d D U . B 2
P2 P -0.500000 0.000000 1.000000 0.0286(3) Uani 1 2 d DS T P . .
F21 F -0.5294(5) 0.1182(4) 1.0456(3) 0.0591(14) Uani 0.754(8) 1 d D U . C 1
F21A F -0.6091(11) 0.0609(14) 1.0129(7) 0.059(4) Uani 0.246(8) 1 d D U . C 2
F22 F -0.3579(3) 0.0585(4) 1.0197(2) 0.0471(12) Uani 0.754(8) 1 d D U . C 1
F22A F -0.4009(13) 0.1176(13) 1.0307(8) 0.063(4) Uani 0.246(8) 1 d D U . C 2
F23 F -0.5052(5) 0.0427(4) 0.9267(3) 0.0364(10) Uani 0.754(8) 1 d D U . C 1
F23A F -0.5016(19) -0.0045(17) 0.9183(7) 0.062(5) Uani 0.246(8) 1 d D U . C 2
P3 P 0.000000 0.500000 1.000000 0.0479(4) Uani 1 2 d DS T P . .
F31 F -0.0405(4) 0.4003(3) 0.92328(18) 0.0690(12) Uani 0.927(4) 1 d D . . D 1
F31A F 0.1170(19) 0.559(3) 1.038(2) 0.0690(12) Uani 0.073(4) 1 d D . . D 2
F32 F -0.0559(3) 0.5884(4) 0.96460(19) 0.0625(10) Uani 0.927(4) 1 d D . . D 1
F32A F -0.014(3) 0.3756(16) 0.972(2) 0.0625(10) Uani 0.073(4) 1 d D . . D 2
F33 F -0.1267(3) 0.4572(4) 1.02424(18) 0.0624(11) Uani 0.927(4) 1 d D . . D 1
F33A F -0.098(2) 0.540(3) 1.027(2) 0.0624(11) Uani 0.073(4) 1 d D . . D 2
O1W O -0.0788(7) 0.7952(7) 1.0808(4) 0.129(3) Uani 1 1 d D . . . .
H1WA H -0.008796 0.809819 1.104581 0.194 Uiso 1 1 d DR . . . .
H1WB H -0.082776 0.724869 1.053891 0.194 Uiso 1 1 d DR . . . .
O2WA O -0.0202(13) -0.0810(13) 0.5018(7) 0.095(4) Uani 0.479(14) 1 d D U . E 1
H2WA H -0.000003 0.000000 0.499997 0.143 Uiso 0.96(3) 2 d DRS T P E 1
H2WB H -0.090023 -0.079560 0.511227 0.143 Uiso 0.479(14) 1 d DR . . E 1
O2WB O -0.0096(9) -0.1475(10) 0.5240(6) 0.079(3) Uani 0.521(14) 1 d D U . E 2
H2WC H 0.023074 -0.180996 0.488991 0.118 Uiso 0.521(14) 1 d DR . . E 2
H2WD H 0.041414 -0.141536 0.560111 0.118 Uiso 0.521(14) 1 d DR . . E 2

loop_
_atom_site_aniso_label
_atom_site_aniso_U_11
_atom_site_aniso_U_22
_atom_site_aniso_U_33
_atom_site_aniso_U_23
_atom_site_aniso_U_13
_atom_site_aniso_U_12
Ru 0.01761(12) 0.01542(12) 0.01918(13) 0.00675(8) 0.00554(8) -0.00181(8)
O1AA 0.028(3) 0.033(3) 0.041(4) 0.010(3) 0.019(3) -0.003(3)
O1AB 0.028(3) 0.038(2) 0.039(3) 0.004(2) 0.018(2) -0.0100(19)
C22C 0.033(4) 0.047(4) 0.046(4) -0.004(3) 0.017(4) -0.009(3)
O1B 0.0410(16) 0.0311(14) 0.0470(17) -0.0077(12) 0.0270(14) -0.0134(12)
O2A 0.0199(12) 0.0307(14) 0.069(2) 0.0267(14) 0.0098(12) -0.0036(10)
O2B 0.0191(11) 0.0331(14) 0.0510(17) 0.0222(12) 0.0035(11) -0.0059(10)
O3A 0.0411(16) 0.0335(15) 0.0421(16) -0.0048(12) 0.0213(13) -0.0046(12)
O3B 0.077(3) 0.058(2) 0.0291(15) 0.0165(15) -0.0097(16) -0.046(2)
N1A 0.0193(12) 0.0259(13) 0.0228(13) 0.0094(10) 0.0055(10) 0.0008(10)
N1B 0.0235(12) 0.0200(12) 0.0239(13) 0.0098(10) 0.0056(10) -0.0015(10)
N2A 0.0200(12) 0.0186(11) 0.0211(12) 0.0070(9) 0.0050(9) -0.0010(9)
N2B 0.0199(11) 0.0162(11) 0.0199(12) 0.0069(9) 0.0055(9) -0.0021(9)
N3A 0.0254(13) 0.0184(11) 0.0205(12) 0.0060(10) 0.0075(10) -0.0015(10)
N3B 0.0191(12) 0.0193(11) 0.0211(12) 0.0059(9) 0.0053(9) -0.0010(9)
C1A 0.0242(16) 0.0363(19) 0.0327(18) 0.0157(15) 0.0029(13) 0.0013(13)
C1B 0.0281(15) 0.0181(13) 0.0262(15) 0.0078(12) 0.0035(12) -0.0019(11)
C2A 0.0339(19) 0.053(3) 0.0323(19) 0.0208(18) 0.0005(15) 0.0068(17)
C2B 0.0353(18) 0.0192(14) 0.0361(19) 0.0068(13) 0.0087(15) 0.0043(13)
C3A 0.041(2) 0.043(2) 0.0280(18) 0.0198(16) 0.0051(15) 0.0058(17)
C3B 0.0368(19) 0.0244(16) 0.039(2) 0.0107(14) 0.0140(16) 0.0083(14)
C4A 0.0340(18) 0.0305(17) 0.0269(17) 0.0138(14) 0.0079(14) 0.0001(14)
C4B 0.0282(16) 0.0246(16) 0.0368(19) 0.0096(14) 0.0127(14) 0.0047(13)
C5A 0.0245(14) 0.0192(13) 0.0246(15) 0.0068(11) 0.0072(12) -0.0015(11)
C5B 0.0238(14) 0.0187(13) 0.0254(15) 0.0085(11) 0.0074(12) 0.0014(11)
C6A 0.0257(15) 0.0186(13) 0.0222(14) 0.0073(11) 0.0068(11) -0.0019(11)
C6B 0.0220(14) 0.0187(13) 0.0238(14) 0.0089(11) 0.0070(11) 0.0007(11)
C7A 0.0254(15) 0.0201(14) 0.0274(16) 0.0090(12) 0.0079(12) -0.0027(11)
C7B 0.0204(14) 0.0225(14) 0.0301(16) 0.0105(12) 0.0097(12) 0.0020(11)
C8A 0.0226(14) 0.0220(14) 0.0263(15) 0.0054(12) 0.0086(12) -0.0025(11)
C8B 0.0200(13) 0.0220(14) 0.0249(15) 0.0091(12) 0.0058(11) -0.0029(11)
C9A 0.0192(13) 0.0260(15) 0.0253(15) 0.0063(12) 0.0044(11) -0.0021(11)
C9B 0.0230(14) 0.0166(13) 0.0258(15) 0.0063(11) 0.0054(12) -0.0020(11)
C10A 0.0214(13) 0.0177(13) 0.0226(14) 0.0064(11) 0.0050(11) -0.0015(10)
C10B 0.0230(14) 0.0186(13) 0.0199(13) 0.0077(11) 0.0065(11) -0.0006(11)
C11A 0.0242(14) 0.0204(13) 0.0229(14) 0.0065(11) 0.0069(11) 0.0019(11)
C11B 0.0225(14) 0.0203(13) 0.0239(14) 0.0091(11) 0.0078(11) 0.0001(11)
C12A 0.0305(17) 0.0316(17) 0.0266(17) 0.0089(14) 0.0030(13) 0.0032(14)
C12B 0.0261(15) 0.0203(14) 0.0303(17) 0.0045(12) 0.0078(13) -0.0007(12)
C13A 0.046(2) 0.0363(19) 0.0255(17) 0.0144(15) 0.0057(15) 0.0092(16)
C13B 0.0300(17) 0.0235(15) 0.0355(19) 0.0064(13) 0.0109(14) 0.0071(13)
C14A 0.043(2) 0.0314(18) 0.0274(17) 0.0159(14) 0.0105(15) 0.0061(15)
C14B 0.0258(16) 0.0292(17) 0.0326(18) 0.0096(14) 0.0109(13) 0.0070(13)
C15A 0.0362(18) 0.0222(14) 0.0241(15) 0.0093(12) 0.0108(13) 0.0028(13)
C15B 0.0178(13) 0.0279(15) 0.0248(15) 0.0101(12) 0.0043(11) 0.0016(11)
C16A 0.0230(14) 0.0188(14) 0.0305(16) 0.0050(12) 0.0088(12) -0.0029(11)
C16B 0.0194(13) 0.0197(13) 0.0306(16) 0.0104(12) 0.0056(12) -0.0009(11)
C17A 0.044(2) 0.0231(16) 0.036(2) 0.0004(14) 0.0210(17) -0.0076(15)
C17B 0.0237(15) 0.0216(14) 0.0360(18) 0.0054(13) 0.0112(13) -0.0024(12)
C18A 0.043(2) 0.0209(16) 0.052(2) 0.0071(15) 0.0303(19) -0.0010(14)
C18B 0.0243(15) 0.0235(15) 0.045(2) 0.0112(14) 0.0145(15) 0.0004(12)
C19A 0.0211(14) 0.0200(14) 0.049(2) 0.0164(14) 0.0099(14) -0.0004(11)
C19B 0.0177(14) 0.0250(15) 0.044(2) 0.0178(15) 0.0029(13) -0.0032(12)
C20A 0.0235(15) 0.0210(14) 0.0375(19) 0.0065(13) 0.0015(13) -0.0038(12)
C20B 0.0264(16) 0.0291(16) 0.0286(17) 0.0132(14) -0.0032(13) -0.0094(13)
C21A 0.0254(15) 0.0214(14) 0.0331(18) 0.0035(13) 0.0101(13) 0.0002(12)
C21B 0.0261(16) 0.0293(16) 0.0261(16) 0.0111(13) 0.0040(13) -0.0074(13)
C22A 0.030(6) 0.044(5) 0.046(5) 0.000(5) 0.017(5) -0.003(5)
C22B 0.071(4) 0.070(4) 0.068(4) -0.023(3) 0.053(3) -0.023(3)
C23A 0.031(2) 0.043(2) 0.070(3) 0.026(2) -0.008(2) -0.0155(18)
C23B 0.0280(19) 0.053(3) 0.070(3) 0.028(2) 0.015(2) -0.0092(18)
C24A 0.092(5) 0.057(3) 0.048(3) -0.012(3) 0.036(3) -0.011(3)
C24B 0.153(7) 0.063(4) 0.023(2) 0.003(2) 0.004(3) 0.065(4)
P1 0.0344(5) 0.0444(6) 0.0427(6) 0.0251(5) 0.0089(4) 0.0063(4)
F11 0.148(5) 0.065(3) 0.042(2) 0.017(2) -0.001(3) 0.035(3)
F11A 0.071(5) 0.094(6) 0.059(5) 0.033(5) 0.031(4) 0.036(5)
F12 0.044(2) 0.074(3) 0.111(4) 0.071(3) 0.026(3) 0.015(2)
F12A 0.057(5) 0.060(5) 0.089(6) 0.043(5) 0.014(5) 0.002(4)
F13 0.073(3) 0.087(4) 0.072(3) 0.053(3) 0.037(3) 0.046(3)
F13A 0.021(3) 0.065(6) 0.062(6) 0.038(4) -0.003(4) 0.004(4)
F14 0.055(2) 0.039(2) 0.045(3) 0.0220(18) -0.018(2) -0.0213(18)
F14A 0.088(6) 0.060(5) 0.056(6) 0.019(5) -0.006(5) 0.014(5)
F15 0.0134(15) 0.075(3) 0.056(3) 0.034(2) 0.0020(16) 0.0003(18)
F15A 0.044(5) 0.070(5) 0.076(5) 0.016(4) -0.001(5) -0.002(4)
F16 0.053(3) 0.051(2) 0.064(3) -0.006(2) -0.019(2) -0.006(2)
F16A 0.051(5) 0.066(5) 0.067(4) 0.011(4) -0.001(4) -0.013(4)
P2 0.0254(6) 0.0312(6) 0.0276(6) 0.0116(5) 0.0067(5) -0.0031(5)
F21 0.082(4) 0.039(2) 0.061(3) 0.0116(19) 0.030(3) 0.020(2)
F21A 0.045(7) 0.086(10) 0.048(7) 0.021(7) 0.014(6) 0.017(7)
F22 0.0299(17) 0.064(3) 0.044(2) 0.022(2) 0.0065(15) -0.0059(17)
F22A 0.047(7) 0.057(8) 0.065(7) 0.014(6) -0.002(6) -0.025(6)
F23 0.0314(17) 0.048(3) 0.0359(19) 0.0279(18) 0.0093(14) -0.0003(19)
F23A 0.060(8) 0.077(12) 0.056(9) 0.044(9) 0.012(7) 0.000(10)
P3 0.0349(8) 0.0674(12) 0.0311(8) 0.0145(8) -0.0016(6) -0.0103(8)
F31 0.084(3) 0.068(2) 0.0333(16) 0.0084(15) 0.0040(16) -0.022(2)
F31A 0.084(3) 0.068(2) 0.0333(16) 0.0084(15) 0.0040(16) -0.022(2)
F32 0.063(2) 0.083(3) 0.0497(19) 0.0335(19) 0.0141(16) 0.0133(19)
F32A 0.063(2) 0.083(3) 0.0497(19) 0.0335(19) 0.0141(16) 0.0133(19)
F33 0.0383(16) 0.100(3) 0.0445(17) 0.0340(19) 0.0007(13) -0.0116(17)
F33A 0.0383(16) 0.100(3) 0.0445(17) 0.0340(19) 0.0007(13) -0.0116(17)
O1W 0.122(6) 0.141(6) 0.113(5) 0.012(5) -0.005(4) 0.046(5)
O2WA 0.112(7) 0.079(7) 0.105(7) 0.026(6) 0.043(6) 0.033(6)
O2WB 0.081(6) 0.072(6) 0.089(6) 0.017(5) 0.029(5) 0.030(5)

loop_
_atom_type_symbol
_atom_type_description
_atom_type_scat_dispersion_real
_atom_type_scat_dispersion_imag
_atom_type_scat_source
C C 0.0033 0.0016 'International Tables Vol C Tables 4.2.6.8 and 6.1.1.4'
H H 0.0000 0.0000 'International Tables Vol C Tables 4.2.6.8 and 6.1.1.4'
F F 0.0171 0.0103 'International Tables Vol C Tables 4.2.6.8 and 6.1.1.4'
N N 0.0061 0.0033 'International Tables Vol C Tables 4.2.6.8 and 6.1.1.4'
O O 0.0106 0.0060 'International Tables Vol C Tables 4.2.6.8 and 6.1.1.4'
P P 0.1023 0.0942 'International Tables Vol C Tables 4.2.6.8 and 6.1.1.4'
Ru Ru -1.2594 0.8363 'International Tables Vol C Tables 4.2.6.8 and 6.1.1.4'

loop_
_geom_angle_atom_site_label_1
_geom_angle_atom_site_label_2
_geom_angle_atom_site_label_3
_geom_angle
_geom_angle_site_symmetry_1
_geom_angle_site_symmetry_3
_geom_angle_publ_flag
N1A Ru N1B 90.39(11) . . ?
N1A Ru N3A 157.81(11) . . ?
N1A Ru N3B 92.08(11) . . ?
N1B Ru N3A 92.17(11) . . ?
N1B Ru N3B 157.78(11) . . ?
N2A Ru N1A 79.09(11) . . ?
N2A Ru N1B 100.77(11) . . ?
N2A Ru N2B 178.08(11) . . ?
N2A Ru N3A 78.78(11) . . ?
N2A Ru N3B 101.37(11) . . ?
N2B Ru N1A 99.00(11) . . ?
N2B Ru N1B 78.98(11) . . ?
N2B Ru N3A 103.12(11) . . ?
N2B Ru N3B 78.82(11) . . ?
N3B Ru N3A 93.81(11) . . ?
C22A O1AA C18A 107.6(15) . . ?
C18A O1AB C22C 114.5(7) . . ?
O1AB C22C H22A 109.5 . . ?
O1AB C22C H22B 109.5 . . ?
O1AB C22C H22C 109.5 . . ?
H22A C22C H22B 109.5 . . ?
H22A C22C H22C 109.5 . . ?
H22B C22C H22C 109.5 . . ?
C17B O1B C22B 117.9(4) . . ?
C19A O2A C23A 117.0(4) . . ?
C19B O2B C23B 116.9(3) . . ?
C21A O3A C24A 118.1(4) . . ?
C24B O3B C20B 116.6(4) . . ?
C1A N1A Ru 127.7(2) . . ?
C1A N1A C5A 118.5(3) . . ?
C5A N1A Ru 113.7(2) . . ?
C1B N1B Ru 127.3(2) . . ?
C1B N1B C5B 118.7(3) . . ?
C5B N1B Ru 113.9(2) . . ?
C6A N2A Ru 118.9(2) . . ?
C6A N2A C10A 121.5(3) . . ?
C10A N2A Ru 119.6(2) . . ?
C6B N2B Ru 119.4(2) . . ?
C6B N2B C10B 121.1(3) . . ?
C10B N2B Ru 119.5(2) . . ?
C11A N3A Ru 114.2(2) . . ?
C15A N3A Ru 127.6(2) . . ?
C15A N3A C11A 118.2(3) . . ?
C11B N3B Ru 114.2(2) . . ?
C15B N3B Ru 127.8(2) . . ?
C15B N3B C11B 118.0(3) . . ?
N1A C1A H1A 118.8 . . ?
N1A C1A C2A 122.5(4) . . ?
C2A C1A H1A 118.8 . . ?
N1B C1B H1B 118.5 . . ?
N1B C1B C2B 122.9(3) . . ?
C2B C1B H1B 118.5 . . ?
C1A C2A H2A 120.5 . . ?
C3A C2A C1A 119.0(4) . . ?
C3A C2A H2A 120.5 . . ?
C1B C2B H2B 120.7 . . ?
C1B C2B C3B 118.6(3) . . ?
C3B C2B H2B 120.7 . . ?
C2A C3A H3A 120.2 . . ?
C2A C3A C4A 119.6(4) . . ?
C4A C3A H3A 120.2 . . ?
C2B C3B H3B 120.3 . . ?
C2B C3B C4B 119.5(3) . . ?
C4B C3B H3B 120.3 . . ?
C3A C4A H4A 120.4 . . ?
C3A C4A C5A 119.2(3) . . ?
C5A C4A H4A 120.4 . . ?
C3B C4B H4B 120.1 . . ?
C5B C4B C3B 119.8(3) . . ?
C5B C4B H4B 120.1 . . ?
N1A C5A C4A 121.2(3) . . ?
N1A C5A C6A 115.4(3) . . ?
C4A C5A C6A 123.5(3) . . ?
N1B C5B C4B 120.5(3) . . ?
N1B C5B C6B 115.2(3) . . ?
C4B C5B C6B 124.3(3) . . ?
N2A C6A C5A 112.8(3) . . ?
N2A C6A C7A 120.3(3) . . ?
C7A C6A C5A 126.9(3) . . ?
N2B C6B C5B 112.2(3) . . ?
N2B C6B C7B 120.5(3) . . ?
C7B C6B C5B 127.2(3) . . ?
C6A C7A H7A 120.2 . . ?
C6A C7A C8A 119.6(3) . . ?
C8A C7A H7A 120.2 . . ?
C6B C7B H7B 119.9 . . ?
C6B C7B C8B 120.1(3) . . ?
C8B C7B H7B 119.9 . . ?
C7A C8A C9A 119.0(3) . . ?
C7A C8A C16A 119.9(3) . . ?
C9A C8A C16A 121.1(3) . . ?
C7B C8B C9B 117.9(3) . . ?
C7B C8B C16B 122.4(3) . . ?
C9B C8B C16B 119.7(3) . . ?
C8A C9A H9A 120.4 . . ?
C10A C9A C8A 119.2(3) . . ?
C10A C9A H9A 120.4 . . ?
C8B C9B H9B 120.1 . . ?
C10B C9B C8B 119.7(3) . . ?
C10B C9B H9B 120.1 . . ?
N2A C10A C9A 120.4(3) . . ?
N2A C10A C11A 112.4(3) . . ?
C9A C10A C11A 127.1(3) . . ?
N2B C10B C9B 120.4(3) . . ?
N2B C10B C11B 112.4(3) . . ?
C9B C10B C11B 127.2(3) . . ?
N3A C11A C10A 114.9(3) . . ?
N3A C11A C12A 121.5(3) . . ?
C12A C11A C10A 123.6(3) . . ?
N3B C11B C10B 115.1(3) . . ?
N3B C11B C12B 121.7(3) . . ?
C12B C11B C10B 123.1(3) . . ?
C11A C12A H12A 120.3 . . ?
C11A C12A C13A 119.5(4) . . ?
C13A C12A H12A 120.3 . . ?
C11B C12B H12B 120.5 . . ?
C13B C12B C11B 119.0(3) . . ?
C13B C12B H12B 120.5 . . ?
C12A C13A H13A 120.6 . . ?
C14A C13A C12A 118.9(4) . . ?
C14A C13A H13A 120.6 . . ?
C12B C13B H13B 120.2 . . ?
C12B C13B C14B 119.5(3) . . ?
C14B C13B H13B 120.2 . . ?
C13A C14A H14A 120.2 . . ?
C15A C14A C13A 119.6(3) . . ?
C15A C14A H14A 120.2 . . ?
C13B C14B H14B 120.4 . . ?
C15B C14B C13B 119.2(3) . . ?
C15B C14B H14B 120.4 . . ?
N3A C15A C14A 122.2(3) . . ?
N3A C15A H15A 118.9 . . ?
C14A C15A H15A 118.9 . . ?
N3B C15B C14B 122.5(3) . . ?
N3B C15B H15B 118.8 . . ?
C14B C15B H15B 118.8 . . ?
C17A C16A C8A 120.8(3) . . ?
C17A C16A C21A 118.2(3) . . ?
C21A C16A C8A 121.0(3) . . ?
C17B C16B C8B 122.1(3) . . ?
C17B C16B C21B 117.7(3) . . ?
C21B C16B C8B 120.2(3) . . ?
C16A C17A H17A 119.2 . . ?
C18A C17A C16A 121.6(4) . . ?
C18A C17A H17A 119.2 . . ?
O1B C17B C16B 117.2(3) . . ?
O1B C17B C18B 121.7(3) . . ?
C16B C17B C18B 121.0(3) . . ?
O1AB C18A C17A 129.4(4) . . ?
O1AB C18A C19A 110.6(4) . . ?
C17A C18A O1AA 109.9(5) . . ?
C17A C18A C19A 119.3(3) . . ?
C19A C18A O1AA 128.1(5) . . ?
C17B C18B H18B 120.1 . . ?
C19B C18B C17B 119.9(3) . . ?
C19B C18B H18B 120.1 . . ?
O2A C19A C18A 115.1(3) . . ?
O2A C19A C20A 124.7(4) . . ?
C20A C19A C18A 120.1(3) . . ?
O2B C19B C18B 124.2(3) . . ?
O2B C19B C20B 115.8(3) . . ?
C18B C19B C20B 120.0(3) . . ?
C19A C20A H20A 120.1 . . ?
C19A C20A C21A 119.9(3) . . ?
C21A C20A H20A 120.1 . . ?
O3B C20B C19B 117.9(3) . . ?
O3B C20B C21B 122.4(4) . . ?
C21B C20B C19B 119.7(3) . . ?
O3A C21A C16A 115.2(3) . . ?
O3A C21A C20A 124.0(3) . . ?
C16A C21A C20A 120.8(3) . . ?
C16B C21B H21B 119.2 . . ?
C20B C21B C16B 121.7(3) . . ?
C20B C21B H21B 119.2 . . ?
O1AA C22A H22D 109.5 . . ?
O1AA C22A H22E 109.5 . . ?
O1AA C22A H22F 109.5 . . ?
H22D C22A H22E 109.5 . . ?
H22D C22A H22F 109.5 . . ?
H22E C22A H22F 109.5 . . ?
O1B C22B H22G 109.5 . . ?
O1B C22B H22H 109.5 . . ?
O1B C22B H22I 109.5 . . ?
H22G C22B H22H 109.5 . . ?
H22G C22B H22I 109.5 . . ?
H22H C22B H22I 109.5 . . ?
O2A C23A H23A 109.5 . . ?
O2A C23A H23B 109.5 . . ?
O2A C23A H23C 109.5 . . ?
H23A C23A H23B 109.5 . . ?
H23A C23A H23C 109.5 . . ?
H23B C23A H23C 109.5 . . ?
O2B C23B H23D 109.5 . . ?
O2B C23B H23E 109.5 . . ?
O2B C23B H23F 109.5 . . ?
H23D C23B H23E 109.5 . . ?
H23D C23B H23F 109.5 . . ?
H23E C23B H23F 109.5 . . ?
O3A C24A H24A 109.5 . . ?
O3A C24A H24B 109.5 . . ?
O3A C24A H24C 109.5 . . ?
H24A C24A H24B 109.5 . . ?
H24A C24A H24C 109.5 . . ?
H24B C24A H24C 109.5 . . ?
O3B C24B H24D 109.5 . . ?
O3B C24B H24E 109.5 . . ?
O3B C24B H24F 109.5 . . ?
H24D C24B H24E 109.5 . . ?
H24D C24B H24F 109.5 . . ?
H24E C24B H24F 109.5 . . ?
F11A P1 F12A 87.6(7) . . ?
F11A P1 F13A 93.7(6) . . ?
F11A P1 F16A 169.9(8) . . ?
F12 P1 F11 88.2(3) . . ?
F12 P1 F13 91.4(3) . . ?
F12 P1 F14 174.9(3) . . ?
F12 P1 F15 91.2(3) . . ?
F12A P1 F13A 86.6(6) . . ?
F12A P1 F16A 82.6(6) . . ?
F13 P1 F11 86.6(3) . . ?
F13 P1 F14 87.7(3) . . ?
F14 P1 F11 86.7(3) . . ?
F14A P1 F11A 98.2(7) . . ?
F14A P1 F12A 173.9(8) . . ?
F14A P1 F13A 95.0(8) . . ?
F14A P1 F16A 91.5(7) . . ?
F15 P1 F11 83.7(3) . . ?
F15 P1 F13 169.9(4) . . ?
F15 P1 F14 88.9(3) . . ?
F15A P1 F11A 107.0(9) . . ?
F15A P1 F12A 71.0(10) . . ?
F15A P1 F13A 148.3(9) . . ?
F15A P1 F14A 105.1(9) . . ?
F15A P1 F16A 67.3(9) . . ?
F16 P1 F11 175.7(3) . . ?
F16 P1 F12 95.8(3) . . ?
F16 P1 F13 91.8(3) . . ?
F16 P1 F14 89.3(3) . . ?
F16 P1 F15 97.7(3) . . ?
F16A P1 F13A 88.3(5) . . ?
P1 F15A F16A 61.5(7) . . ?
P1 F16A F15A 51.2(6) . . ?
F21 P2 F21 180.0 2_457 . ?
F21 P2 F22 90.6(3) 2_457 2_457 ?
F21 P2 F22 89.4(3) 2_457 . ?
F21 P2 F22 89.4(3) . 2_457 ?
F21 P2 F22 90.6(3) . . ?
F21 P2 F23 89.3(2) 2_457 . ?
F21 P2 F23 89.3(2) . 2_457 ?
F21 P2 F23 90.7(2) 2_457 2_457 ?
F21 P2 F23 90.7(2) . . ?
F22 P2 F22 180.0 2_457 . ?
F22 P2 F23 90.3(2) 2_457 . ?
F22 P2 F23 90.3(2) . 2_457 ?
F22 P2 F23 89.7(2) 2_457 2_457 ?
F22 P2 F23 89.7(2) . . ?
F22A P2 F21A 85.6(8) 2_457 . ?
F22A P2 F21A 94.4(8) . . ?
F23 P2 F23 180.0(3) . 2_457 ?
F23A P2 F21A 96.8(8) . . ?
F23A P2 F21A 83.2(8) 2_457 . ?
F23A P2 F22A 95.7(8) . . ?
F23A P2 F22A 84.3(8) 2_457 . ?
F31 P3 F31 180.0 . 2_567 ?
F31 P3 F32 89.8(2) 2_567 2_567 ?
F31 P3 F32 90.2(2) . 2_567 ?
F31 P3 F32 90.2(2) 2_567 . ?
F31 P3 F32 89.8(2) . . ?
F31A P3 F31A 180.000(10) 2_567 . ?
F31A P3 F32A 113.5(16) . . ?
F31A P3 F32A 66.5(16) 2_567 . ?
F32 P3 F32 180.0 2_567 . ?
F32A P3 F32A 180.000(14) 2_567 . ?
F33 P3 F31 89.9(2) 2_567 2_567 ?
F33 P3 F31 90.1(2) . 2_567 ?
F33 P3 F31 89.9(2) . . ?
F33 P3 F31 90.1(2) 2_567 . ?
F33 P3 F32 90.1(2) 2_567 . ?
F33 P3 F32 89.9(2) 2_567 2_567 ?
F33 P3 F32 89.9(2) . . ?
F33 P3 F32 90.1(2) . 2_567 ?
F33 P3 F33 180.0 . 2_567 ?
F33A P3 F31A 117.9(16) . . ?
F33A P3 F31A 62.1(16) 2_567 . ?
F33A P3 F32A 117.4(16) . . ?
F33A P3 F32A 62.6(15) 2_567 . ?
F33A P3 F33A 180.00(3) 2_567 . ?
P3 F31A F32A 57.5(11) . 2_567 ?
P3 F31A F33A 58.5(11) . 2_567 ?
P3 F32A F31A 56.0(11) . 2_567 ?
P3 F32A F33A 57.4(12) . 2_567 ?
P3 F33A F31A 59.4(12) . 2_567 ?
P3 F33A F32A 60.0(12) . 2_567 ?
H1WA O1W H1WB 99.6 . . ?
H2WA O2WA H2WB 95.2 . . ?
H2WC O2WB H2WD 100.9 . . ?

loop_
_geom_bond_atom_site_label_1
_geom_bond_atom_site_label_2
_geom_bond_distance
_geom_bond_site_symmetry_2
_geom_bond_publ_flag
Ru N1A 2.057(3) . ?
Ru N1B 2.060(3) . ?
Ru N2A 1.979(3) . ?
Ru N2B 1.981(3) . ?
Ru N3A 2.072(3) . ?
Ru N3B 2.071(3) . ?
O1AA C18A 1.489(10) . ?
O1AA C22A 1.442(9) . ?
O1AB C22C 1.442(8) . ?
O1AB C18A 1.370(6) . ?
C22C H22A 0.9800 . ?
C22C H22B 0.9800 . ?
C22C H22C 0.9800 . ?
O1B C17B 1.369(5) . ?
O1B C22B 1.434(5) . ?
O2A C19A 1.369(4) . ?
O2A C23A 1.409(6) . ?
O2B C19B 1.362(4) . ?
O2B C23B 1.434(6) . ?
O3A C21A 1.365(4) . ?
O3A C24A 1.403(6) . ?
O3B C20B 1.381(5) . ?
O3B C24B 1.362(6) . ?
N1A C1A 1.349(5) . ?
N1A C5A 1.371(4) . ?
N1B C1B 1.350(4) . ?
N1B C5B 1.374(4) . ?
N2A C6A 1.344(4) . ?
N2A C10A 1.356(4) . ?
N2B C6B 1.352(4) . ?
N2B C10B 1.356(4) . ?
N3A C11A 1.374(4) . ?
N3A C15A 1.354(4) . ?
N3B C11B 1.370(4) . ?
N3B C15B 1.359(4) . ?
C1A H1A 0.9500 . ?
C1A C2A 1.382(5) . ?
C1B H1B 0.9500 . ?
C1B C2B 1.371(5) . ?
C2A H2A 0.9500 . ?
C2A C3A 1.378(6) . ?
C2B H2B 0.9500 . ?
C2B C3B 1.386(5) . ?
C3A H3A 0.9500 . ?
C3A C4A 1.384(6) . ?
C3B H3B 0.9500 . ?
C3B C4B 1.388(5) . ?
C4A H4A 0.9500 . ?
C4A C5A 1.389(5) . ?
C4B H4B 0.9500 . ?
C4B C5B 1.382(5) . ?
C5A C6A 1.461(5) . ?
C5B C6B 1.471(4) . ?
C6A C7A 1.391(4) . ?
C6B C7B 1.387(4) . ?
C7A H7A 0.9500 . ?
C7A C8A 1.392(5) . ?
C7B H7B 0.9500 . ?
C7B C8B 1.397(5) . ?
C8A C9A 1.402(5) . ?
C8A C16A 1.483(4) . ?
C8B C9B 1.418(5) . ?
C8B C16B 1.472(4) . ?
C9A H9A 0.9500 . ?
C9A C10A 1.385(4) . ?
C9B H9B 0.9500 . ?
C9B C10B 1.385(4) . ?
C10A C11A 1.475(4) . ?
C10B C11B 1.476(4) . ?
C11A C12A 1.382(5) . ?
C11B C12B 1.395(5) . ?
C12A H12A 0.9500 . ?
C12A C13A 1.392(5) . ?
C12B H12B 0.9500 . ?
C12B C13B 1.383(5) . ?
C13A H13A 0.9500 . ?
C13A C14A 1.383(6) . ?
C13B H13B 0.9500 . ?
C13B C14B 1.386(5) . ?
C14A H14A 0.9500 . ?
C14A C15A 1.379(5) . ?
C14B H14B 0.9500 . ?
C14B C15B 1.379(5) . ?
C15A H15A 0.9500 . ?
C15B H15B 0.9500 . ?
C16A C17A 1.386(5) . ?
C16A C21A 1.387(5) . ?
C16B C17B 1.396(5) . ?
C16B C21B 1.399(5) . ?
C17A H17A 0.9500 . ?
C17A C18A 1.385(5) . ?
C17B C18B 1.406(5) . ?
C18A C19A 1.390(6) . ?
C18B H18B 0.9500 . ?
C18B C19B 1.382(6) . ?
C19A C20A 1.373(5) . ?
C19B C20B 1.390(5) . ?
C20A H20A 0.9500 . ?
C20A C21A 1.397(5) . ?
C20B C21B 1.388(5) . ?
C21B H21B 0.9500 . ?
C22A H22D 0.9800 . ?
C22A H22E 0.9800 . ?
C22A H22F 0.9800 . ?
C22B H22G 0.9800 . ?
C22B H22H 0.9800 . ?
C22B H22I 0.9800 . ?
C23A H23A 0.9800 . ?
C23A H23B 0.9800 . ?
C23A H23C 0.9800 . ?
C23B H23D 0.9800 . ?
C23B H23E 0.9800 . ?
C23B H23F 0.9800 . ?
C24A H24A 0.9800 . ?
C24A H24B 0.9800 . ?
C24A H24C 0.9800 . ?
C24B H24D 0.9800 . ?
C24B H24E 0.9800 . ?
C24B H24F 0.9800 . ?
P1 F11 1.640(5) . ?
P1 F11A 1.483(9) . ?
P1 F12 1.549(4) . ?
P1 F12A 1.633(10) . ?
P1 F13 1.608(5) . ?
P1 F13A 1.652(8) . ?
P1 F14 1.612(4) . ?
P1 F14A 1.464(11) . ?
P1 F15 1.596(4) . ?
P1 F15A 1.455(11) . ?
P1 F16 1.544(5) . ?
P1 F16A 1.639(10) . ?
F15A F16A 1.72(2) . ?
P2 F21 1.586(4) . ?
P2 F21 1.586(4) 2_457 ?
P2 F21A 1.573(11) . ?
P2 F21A 1.573(11) 2_457 ?
P2 F22 1.604(4) . ?
P2 F22 1.604(4) 2_457 ?
P2 F22A 1.571(10) 2_457 ?
P2 F22A 1.571(10) . ?
P2 F23 1.612(4) . ?
P2 F23 1.612(4) 2_457 ?
P2 F23A 1.542(13) . ?
P2 F23A 1.542(13) 2_457 ?
P3 F31 1.597(3) . ?
P3 F31 1.597(3) 2_567 ?
P3 F31A 1.412(16) 2_567 ?
P3 F31A 1.412(16) . ?
P3 F32 1.606(4) 2_567 ?
P3 F32 1.606(4) . ?
P3 F32A 1.436(17) 2_567 ?
P3 F32A 1.436(17) . ?
P3 F33 1.591(3) 2_567 ?
P3 F33 1.591(3) . ?
P3 F33A 1.398(16) . ?
P3 F33A 1.398(16) 2_567 ?
F31A F32A 1.56(4) 2_567 ?
F31A F33A 1.45(4) 2_567 ?
F32A F33A 1.47(4) 2_567 ?
O1W H1WA 0.8430 . ?
O1W H1WB 0.8638 . ?
O2WA H2WA 0.9750 . ?
O2WA H2WB 0.8355 . ?
O2WB H2WC 0.8432 . ?
O2WB H2WD 0.8373 . ?

loop_
_geom_hbond_atom_site_label_D
_geom_hbond_atom_site_label_H
_geom_hbond_atom_site_label_A
_geom_hbond_distance_DH
_geom_hbond_distance_HA
_geom_hbond_distance_DA
_geom_hbond_angle_DHA
_geom_hbond_site_symmetry_A
_geom_hbond_publ_flag
C1A H1A F15 0.95 2.43 3.261(5) 146.4 2_566 yes
C2B H2B F22 0.95 2.60 3.461(6) 151.0 2_567 yes
C2B H2B F22A 0.95 2.35 3.109(11) 136.4 2_567 yes
C3A H3A F13 0.95 2.37 3.298(6) 164.7 . yes
C3A H3A F13A 0.95 2.50 3.339(12) 146.7 . yes
C3A H3A F14 0.95 2.46 3.068(7) 121.8 . yes
C3A H3A F14A 0.95 2.48 3.191(18) 131.7 . yes
C4A H4A O3B 0.95 2.57 3.494(5) 163.0 1_665 yes
C4B H4B F11 0.95 2.56 3.100(7) 116.6 2_566 yes
C7A H7A O3B 0.95 2.62 3.512(5) 157.5 1_665 yes
C12A H12A F31A 0.95 2.19 2.91(3) 132.1 2_667 yes
C12A H12A F33 0.95 2.51 3.148(5) 124.6 1_655 yes
C12A H12A F33A 0.95 2.50 3.32(3) 143.8 1_655 yes
C13B H13B F16 0.95 2.59 3.237(6) 125.3 1_545 yes
C14A H14A F21 0.95 2.57 3.328(6) 137.3 1_655 yes
C14B H14B F12 0.95 2.49 3.156(6) 127.1 2_666 yes
C14B H14B F12A 0.95 2.57 3.365(15) 141.0 2_666 yes
C15B H15B F12 0.95 2.66 3.250(6) 120.4 2_666 yes
C15B H15B F13 0.95 2.58 3.314(6) 134.6 2_666 yes
C17A H17A F14A 0.95 2.42 3.311(13) 155.3 2_666 yes
C21B H21B O2WB 0.95 2.60 3.507(10) 160.9 . yes
C22A H22D F16 0.98 2.56 3.44(3) 148.4 1_655 yes
C22A H22E F14 0.98 2.62 3.57(2) 164.0 2_666 yes
C22B H22G F31 0.98 2.45 3.188(7) 131.4 . yes
C22B H22G F31A 0.98 2.31 3.22(3) 154.0 2_567 yes
C22B H22G F32A 0.98 2.42 3.24(3) 140.9 . yes
C22B H22H F22 0.98 2.48 3.318(8) 143.5 . yes
C22B H22H F22A 0.98 2.78 3.437(15) 124.6 . yes
C22B H22H F23A 0.98 2.78 3.39(2) 121.0 . yes
C23A H23A F23 0.98 2.60 3.198(7) 119.4 1_765 yes
C23A H23B F21A 0.98 2.71 3.437(14) 131.6 1_765 yes
C23A H23B F22 0.98 2.48 3.341(7) 145.9 2_667 yes
C23A H23C O1W 0.98 2.32 3.206(10) 149.4 2_677 yes
C24A H24A F21A 0.98 2.11 3.033(12) 155.7 2_567 yes
C24A H24A F22 0.98 2.60 3.449(9) 145.4 1_665 yes
C24A H24C O1W 0.98 2.68 3.427(11) 132.8 1_655 yes
C24B H24D F13A 0.98 2.76 3.471(12) 130.0 1_445 yes
O1W H1WA O1B 0.84 2.12 2.961(8) 174.6 2_567 yes
O1W H1WB F31 0.86 2.35 2.944(9) 125.9 2_567 yes
O1W H1WB F32 0.86 2.13 2.955(8) 158.6 . yes
O1W H1WB F32A 0.86 1.80 2.53(3) 140.0 2_567 yes
O1W H1WB F33A 0.86 2.14 2.95(4) 158.1 . yes
O2WB H2WC F15A 0.84 1.83 2.674(19) 174.3 1_545 yes
O2WB H2WC F16A 0.84 2.07 2.690(17) 130.4 1_545 yes

loop_
_geom_torsion_atom_site_label_1
_geom_torsion_atom_site_label_2
_geom_torsion_atom_site_label_3
_geom_torsion_atom_site_label_4
_geom_torsion
_geom_torsion_site_symmetry_1
_geom_torsion_site_symmetry_2
_geom_torsion_site_symmetry_3
_geom_torsion_site_symmetry_4
_geom_torsion_publ_flag
Ru N1A C1A C2A 178.8(3) . . . . ?
Ru N1A C5A C4A -177.4(3) . . . . ?
Ru N1A C5A C6A 2.0(4) . . . . ?
Ru N1B C1B C2B 174.3(3) . . . . ?
Ru N1B C5B C4B -173.4(3) . . . . ?
Ru N1B C5B C6B 5.9(4) . . . . ?
Ru N2A C6A C5A -0.2(4) . . . . ?
Ru N2A C6A C7A 178.6(2) . . . . ?
Ru N2A C10A C9A -176.9(2) . . . . ?
Ru N2A C10A C11A 0.9(4) . . . . ?
Ru N2B C6B C5B 1.6(4) . . . . ?
Ru N2B C6B C7B -178.0(2) . . . . ?
Ru N2B C10B C9B 179.7(2) . . . . ?
Ru N2B C10B C11B -0.5(4) . . . . ?
Ru N3A C11A C10A 3.8(4) . . . . ?
Ru N3A C11A C12A -176.9(3) . . . . ?
Ru N3A C15A C14A 176.6(3) . . . . ?
Ru N3B C11B C10B -1.5(4) . . . . ?
Ru N3B C11B C12B 177.8(3) . . . . ?
Ru N3B C15B C14B -177.4(3) . . . . ?
O1AA C18A C19A O2A -23.6(9) . . . . ?
O1AA C18A C19A C20A 156.2(7) . . . . ?
O1AB C18A C19A O2A 5.7(6) . . . . ?
O1AB C18A C19A C20A -174.5(5) . . . . ?
C22C O1AB C18A C17A -13.7(12) . . . . ?
C22C O1AB C18A C19A 156.6(9) . . . . ?
O1B C17B C18B C19B -177.9(4) . . . . ?
O2A C19A C20A C21A -176.9(4) . . . . ?
O2B C19B C20B O3B -2.7(5) . . . . ?
O2B C19B C20B C21B 179.2(3) . . . . ?
O3B C20B C21B C16B -179.0(4) . . . . ?
N1A C1A C2A C3A -2.3(7) . . . . ?
N1A C5A C6A N2A -1.3(4) . . . . ?
N1A C5A C6A C7A -179.9(3) . . . . ?
N1B C1B C2B C3B 0.1(6) . . . . ?
N1B C5B C6B N2B -5.0(4) . . . . ?
N1B C5B C6B C7B 174.7(3) . . . . ?
N2A C6A C7A C8A -1.8(5) . . . . ?
N2A C10A C11A N3A -3.1(4) . . . . ?
N2A C10A C11A C12A 177.6(3) . . . . ?
N2B C6B C7B C8B -2.2(5) . . . . ?
N2B C10B C11B N3B 1.3(4) . . . . ?
N2B C10B C11B C12B -177.9(3) . . . . ?
N3A C11A C12A C13A -0.3(5) . . . . ?
N3B C11B C12B C13B -0.6(5) . . . . ?
C1A N1A C5A C4A 0.2(5) . . . . ?
C1A N1A C5A C6A 179.6(3) . . . . ?
C1A C2A C3A C4A 1.2(7) . . . . ?
C1B N1B C5B C4B 3.7(5) . . . . ?
C1B N1B C5B C6B -176.9(3) . . . . ?
C1B C2B C3B C4B 1.0(6) . . . . ?
C2A C3A C4A C5A 0.5(6) . . . . ?
C2B C3B C4B C5B 0.3(6) . . . . ?
C3A C4A C5A N1A -1.2(6) . . . . ?
C3A C4A C5A C6A 179.4(4) . . . . ?
C3B C4B C5B N1B -2.7(6) . . . . ?
C3B C4B C5B C6B 178.0(3) . . . . ?
C4A C5A C6A N2A 178.2(3) . . . . ?
C4A C5A C6A C7A -0.5(6) . . . . ?
C4B C5B C6B N2B 174.3(3) . . . . ?
C4B C5B C6B C7B -6.0(6) . . . . ?
C5A N1A C1A C2A 1.6(6) . . . . ?
C5A C6A C7A C8A 176.7(3) . . . . ?
C5B N1B C1B C2B -2.5(5) . . . . ?
C5B C6B C7B C8B 178.1(3) . . . . ?
C6A N2A C10A C9A 1.3(5) . . . . ?
C6A N2A C10A C11A 179.1(3) . . . . ?
C6A C7A C8A C9A 1.6(5) . . . . ?
C6A C7A C8A C16A -178.7(3) . . . . ?
C6B N2B C10B C9B -2.7(5) . . . . ?
C6B N2B C10B C11B 177.1(3) . . . . ?
C6B C7B C8B C9B -1.4(5) . . . . ?
C6B C7B C8B C16B -179.1(3) . . . . ?
C7A C8A C9A C10A 0.0(5) . . . . ?
C7A C8A C16A C17A -53.5(5) . . . . ?
C7A C8A C16A C21A 126.6(4) . . . . ?
C7B C8B C9B C10B 2.9(5) . . . . ?
C7B C8B C16B C17B -41.1(5) . . . . ?
C7B C8B C16B C21B 138.9(4) . . . . ?
C8A C9A C10A N2A -1.5(5) . . . . ?
C8A C9A C10A C11A -179.0(3) . . . . ?
C8A C16A C17A C18A -176.9(4) . . . . ?
C8A C16A C21A O3A -4.1(5) . . . . ?
C8A C16A C21A C20A 177.2(4) . . . . ?
C8B C9B C10B N2B -1.0(5) . . . . ?
C8B C9B C10B C11B 179.2(3) . . . . ?
C8B C16B C17B O1B -3.8(5) . . . . ?
C8B C16B C17B C18B 179.9(3) . . . . ?
C8B C16B C21B C20B -178.5(3) . . . . ?
C9A C8A C16A C17A 126.1(4) . . . . ?
C9A C8A C16A C21A -53.8(5) . . . . ?
C9A C10A C11A N3A 174.5(3) . . . . ?
C9A C10A C11A C12A -4.8(6) . . . . ?
C9B C8B C16B C17B 141.2(4) . . . . ?
C9B C8B C16B C21B -38.9(5) . . . . ?
C9B C10B C11B N3B -178.9(3) . . . . ?
C9B C10B C11B C12B 1.9(5) . . . . ?
C10A N2A C6A C5A -178.4(3) . . . . ?
C10A N2A C6A C7A 0.4(5) . . . . ?
C10A C11A C12A C13A 178.9(3) . . . . ?
C10B N2B C6B C5B -176.0(3) . . . . ?
C10B N2B C6B C7B 4.4(5) . . . . ?
C10B C11B C12B C13B 178.6(3) . . . . ?
C11A N3A C15A C14A -3.2(5) . . . . ?
C11A C12A C13A C14A -2.0(6) . . . . ?
C11B N3B C15B C14B 0.8(5) . . . . ?
C11B C12B C13B C14B 1.7(6) . . . . ?
C12A C13A C14A C15A 1.7(6) . . . . ?
C12B C13B C14B C15B -1.6(6) . . . . ?
C13A C14A C15A N3A 0.9(6) . . . . ?
C13B C14B C15B N3B 0.4(6) . . . . ?
C15A N3A C11A C10A -176.4(3) . . . . ?
C15A N3A C11A C12A 2.9(5) . . . . ?
C15B N3B C11B C10B -179.9(3) . . . . ?
C15B N3B C11B C12B -0.6(5) . . . . ?
C16A C8A C9A C10A -179.6(3) . . . . ?
C16A C17A C18A O1AA -163.0(6) . . . . ?
C16A C17A C18A O1AB 169.4(6) . . . . ?
C16A C17A C18A C19A -0.2(7) . . . . ?
C16B C8B C9B C10B -179.2(3) . . . . ?
C16B C17B C18B C19B -1.8(6) . . . . ?
C17A C16A C21A O3A 176.0(4) . . . . ?
C17A C16A C21A C20A -2.7(6) . . . . ?
C17A C18A C19A O2A 177.2(4) . . . . ?
C17A C18A C19A C20A -3.1(7) . . . . ?
C17B C16B C21B C20B 1.4(6) . . . . ?
C17B C18B C19B O2B -177.9(3) . . . . ?
C17B C18B C19B C20B 2.3(6) . . . . ?
C18A C19A C20A C21A 3.4(6) . . . . ?
C18B C19B C20B O3B 177.2(4) . . . . ?
C18B C19B C20B C21B -1.0(6) . . . . ?
C19A C20A C21A O3A -179.0(4) . . . . ?
C19A C20A C21A C16A -0.5(6) . . . . ?
C19B C20B C21B C16B -1.0(6) . . . . ?
C21A C16A C17A C18A 3.1(7) . . . . ?
C21B C16B C17B O1B 176.2(4) . . . . ?
C21B C16B C17B C18B -0.1(6) . . . . ?
C22A O1AA C18A C17A -86.3(12) . . . . ?
C22A O1AA C18A C19A 112.9(11) . . . . ?
C22B O1B C17B C16B 166.9(5) . . . . ?
C22B O1B C17B C18B -16.9(7) . . . . ?
C23A O2A C19A C18A -179.0(4) . . . . ?
C23A O2A C19A C20A 1.3(6) . . . . ?
C23B O2B C19B C18B 3.0(6) . . . . ?
C23B O2B C19B C20B -177.1(4) . . . . ?
C24A O3A C21A C16A 175.3(5) . . . . ?
C24A O3A C21A C20A -6.0(7) . . . . ?
C24B O3B C20B C19B 122.5(5) . . . . ?
C24B O3B C20B C21B -59.4(7) . . . . ?
F11A P1 F15A F16A -171.1(8) . . . . ?
F11A P1 F16A F15A 58(4) . . . . ?
F12A P1 F15A F16A -89.8(7) . . . . ?
F12A P1 F16A F15A 72.4(10) . . . . ?
F13A P1 F15A F16A -42.4(18) . . . . ?
F13A P1 F16A F15A 159.2(10) . . . . ?
F14A P1 F15A F16A 85.2(8) . . . . ?
F14A P1 F16A F15A -105.8(10) . . . . ?
F31A P3 F32A F31A 180.000(7) . . . 2_567 ?
F31A P3 F32A F33A 143(3) 2_567 . . 2_567 ?
F31A P3 F32A F33A -37(3) . . . 2_567 ?
F31A P3 F33A F31A 180.00(3) . . . 2_567 ?
F31A P3 F33A F32A 38(3) . . . 2_567 ?
F31A P3 F33A F32A -142(3) 2_567 . . 2_567 ?
F32A P3 F31A F32A 180.000(8) . . . 2_567 ?
F32A P3 F31A F33A -143(3) 2_567 . . 2_567 ?
F32A P3 F31A F33A 37(3) . . . 2_567 ?
F32A P3 F33A F31A 142(3) 2_567 . . 2_567 ?
F32A P3 F33A F31A -38(3) . . . 2_567 ?
F32A P3 F33A F32A 180.000(10) . . . 2_567 ?
F33A P3 F31A F32A 143(3) 2_567 . . 2_567 ?
F33A P3 F31A F32A -37(3) . . . 2_567 ?
F33A P3 F31A F33A 179.999(12) . . . 2_567 ?
F33A P3 F32A F31A -143(3) 2_567 . . 2_567 ?
F33A P3 F32A F31A 37(3) . . . 2_567 ?
F33A P3 F32A F33A 180.001(7) . . . 2_567 ?
